data_4507214
loop_
_publ_author_name
'Crisan, Manuela'
'Bourosh, Paulina'
'Chumakov, Yurii'
'Petric, Mihaela'
'Ilia, Gheorghe'

_publ_section_title
;
 Supramolecular Assembly and Ab Initio Quantum Chemical Calculations of
 2-Hydroxyethylammonium Salts ofpara-Substituted Benzoic Acids
;
_journal_issue 1
_journal_name_full 'Crystal Growth &amp; Design'
_journal_page_first 143
_journal_paper_doi 10.1021/cg301304y
_journal_volume 13
_journal_year 2013
_chemical_formula_sum 'C9 H12 I N O3'
_chemical_formula_weight 309.10
_chemical_name_systematic
; 
 2-hydroxyethylammonium 4-iodobenzoate
;
_space_group_IT_number 33
_symmetry_cell_setting orthorhombic
_symmetry_space_group_name_Hall 'P 2c -2n'
_symmetry_space_group_name_H-M 'P n a 21'
_atom_sites_solution_hydrogens geom
_atom_sites_solution_primary direct
_atom_sites_solution_secondary difmap
_audit_creation_method SHELXL-97
_cell_angle_alpha 90.00
_cell_angle_beta 90.00
_cell_angle_gamma 90.00
_cell_formula_units_Z 4
_cell_length_a 6.0290(12)
_cell_length_b 7.3520(15)
_cell_length_c 23.192(5)
_cell_measurement_temperature 293(2)
_cell_volume 1028.0(4)
_computing_structure_refinement 'SHELXL-97 (Sheldrick, 1997)'
_computing_structure_solution 'SHELXS-97 (Sheldrick, 1990)'
_diffrn_ambient_temperature 293(2)
_diffrn_measured_fraction_theta_full 0.996
_diffrn_measured_fraction_theta_max 0.996
_diffrn_radiation_monochromator graphite
_diffrn_radiation_source 'fine-focus sealed tube'
_diffrn_radiation_type MoK\a
_diffrn_radiation_wavelength 0.71073
_diffrn_reflns_av_R_equivalents 0.0000
_diffrn_reflns_av_sigmaI/netI 0.0112
_diffrn_reflns_limit_h_max 7
_diffrn_reflns_limit_h_min 0
_diffrn_reflns_limit_k_max 8
_diffrn_reflns_limit_k_min 0
_diffrn_reflns_limit_l_max 27
_diffrn_reflns_limit_l_min 0
_diffrn_reflns_number 925
_diffrn_reflns_theta_full 25.00
_diffrn_reflns_theta_max 25.00
_diffrn_reflns_theta_min 1.76
_exptl_absorpt_coefficient_mu 3.097
_exptl_absorpt_correction_T_max 0.734
_exptl_absorpt_correction_T_min 0.544
_exptl_absorpt_correction_type multi-scan
_exptl_absorpt_process_details SADABS
_exptl_crystal_density_diffrn 1.997
_exptl_crystal_density_method 'not measured'
_exptl_crystal_F_000 600
_exptl_crystal_size_max 0.2
_exptl_crystal_size_mid 0.2
_exptl_crystal_size_min 0.1
_refine_diff_density_max 2.647
_refine_diff_density_min -2.285
_refine_diff_density_rms 0.260
_refine_ls_abs_structure_details 'Flack H D (1983), Acta Cryst. A39, 876-881'
_refine_ls_abs_structure_Flack -0.22(7)
_refine_ls_extinction_method none
_refine_ls_goodness_of_fit_ref 1.019
_refine_ls_hydrogen_treatment constr
_refine_ls_matrix_type full
_refine_ls_number_parameters 128
_refine_ls_number_reflns 925
_refine_ls_number_restraints 56
_refine_ls_restrained_S_all 1.006
_refine_ls_R_factor_all 0.0497
_refine_ls_R_factor_gt 0.0494
_refine_ls_shift/su_max 0.000
_refine_ls_shift/su_mean 0.000
_refine_ls_structure_factor_coef Fsqd
_refine_ls_weighting_details 'calc w=1/[\s^2^(Fo^2^)+(0.1177P)^2^+1.9137P] where P=(Fo^2^+2Fc^2^)/3'
_refine_ls_weighting_scheme calc
_refine_ls_wR_factor_gt 0.1252
_refine_ls_wR_factor_ref 0.1255
_reflns_number_gt 911
_reflns_number_total 925
_reflns_threshold_expression >2sigma(I)
_cod_data_source_file cg301304y_si_002.cif
_cod_data_source_block 7_xxixc
_cod_original_sg_symbol_H-M Pna2(1)
_cod_database_code 4507214

loop_
_symmetry_equiv_pos_as_xyz
'x, y, z'
'-x, -y, z+1/2'
'x+1/2, -y+1/2, z'
'-x+1/2, y+1/2, z+1/2'

loop_
_atom_site_label
_atom_site_type_symbol
_atom_site_fract_x
_atom_site_fract_y
_atom_site_fract_z
_atom_site_U_iso_or_equiv
_atom_site_adp_type
_atom_site_occupancy
_atom_site_symmetry_multiplicity
_atom_site_calc_flag
_atom_site_refinement_flags
I1 I -0.63416(8) 0.46488(7) 0.19244(6) 0.0173(3) Uani 1 1 d .
N1 N 0.3262(13) 0.5780(13) 0.5121(4) 0.0110(15) Uani 1 1 d .
H1A H 0.3935 0.6643 0.5325 0.017 Uiso 1 1 calc R
H1B H 0.2081 0.6248 0.4945 0.017 Uiso 1 1 calc RD
H1C H 0.4197 0.5341 0.4859 0.017 Uiso 1 1 calc R
O1 O -0.0947(12) 0.5750(11) 0.5689(4) 0.0152(14) Uani 1 1 d .
H1 H -0.1085 0.5442 0.5358 0.018 Uiso 1 1 d RD
O2 O 0.0113(10) 0.6052(11) 0.4323(3) 0.0213(15) Uani 1 1 d .
O3 O -0.2667(12) 0.4597(8) 0.4732(3) 0.0128(15) Uani 1 1 d U
C1 C 0.2576(17) 0.4347(13) 0.5497(4) 0.0118(19) Uani 1 1 d U
H1D H 0.3872 0.3848 0.5688 0.014 Uiso 1 1 calc R
H1E H 0.1914 0.3384 0.5269 0.014 Uiso 1 1 calc R
C2 C 0.0962(18) 0.4943(18) 0.5940(5) 0.016(2) Uani 1 1 d U
H2A H 0.0516 0.3902 0.6170 0.019 Uiso 1 1 calc R
H2B H 0.1668 0.5814 0.6195 0.019 Uiso 1 1 calc R
C3 C -0.2774(14) 0.5097(12) 0.3737(4) 0.0027(14) Uani 1 1 d U
C4 C -0.4832(16) 0.4291(12) 0.3695(4) 0.0084(15) Uani 1 1 d U
H4 H -0.5530 0.3841 0.4023 0.010 Uiso 1 1 calc R
C5 C -0.5860(17) 0.4152(14) 0.3158(4) 0.0107(17) Uani 1 1 d U
H5 H -0.7253 0.3623 0.3120 0.013 Uiso 1 1 calc R
C6 C -0.4760(15) 0.4816(12) 0.2694(4) 0.0083(18) Uani 1 1 d .
C7 C -0.2724(18) 0.5629(14) 0.2736(4) 0.0131(19) Uani 1 1 d U
H7 H -0.2027 0.6083 0.2408 0.016 Uiso 1 1 calc R
C8 C -0.1727(17) 0.5769(14) 0.3261(4) 0.0104(17) Uani 1 1 d U
H8 H -0.0343 0.6318 0.3295 0.012 Uiso 1 1 calc R
C9 C -0.1684(17) 0.5269(11) 0.4310(5) 0.0056(19) Uani 1 1 d U

loop_
_atom_site_aniso_label
_atom_site_aniso_U_11
_atom_site_aniso_U_22
_atom_site_aniso_U_33
_atom_site_aniso_U_23
_atom_site_aniso_U_13
_atom_site_aniso_U_12
I1 0.0170(4) 0.0184(5) 0.0165(4) -0.0024(4) -0.0078(3) 0.00029(17)
N1 0.005(3) 0.007(3) 0.022(4) -0.005(4) 0.001(4) -0.003(3)
O1 0.011(3) 0.014(3) 0.021(4) -0.002(3) -0.001(3) 0.001(3)
O2 0.008(3) 0.034(4) 0.022(3) 0.004(3) -0.006(3) -0.012(3)
O3 0.006(3) 0.017(4) 0.015(3) 0.003(2) -0.004(3) 0.000(2)
C1 0.012(2) 0.011(2) 0.012(2) -0.0004(10) -0.0001(10) 0.0007(10)
C2 0.016(2) 0.016(2) 0.016(2) -0.0001(10) -0.0001(10) -0.0002(10)
C3 0.0029(17) 0.0018(16) 0.0033(17) -0.0002(10) 0.0000(10) 0.0003(10)
C4 0.0080(18) 0.0086(16) 0.0086(17) -0.0001(10) 0.0002(10) -0.0003(10)
C5 0.0103(19) 0.0104(19) 0.0112(19) -0.0001(10) -0.0005(10) -0.0008(10)
C6 0.006(4) 0.003(4) 0.016(5) -0.001(3) 0.004(4) 0.001(3)
C7 0.013(2) 0.013(2) 0.013(2) 0.0002(10) -0.0003(10) 0.0000(10)
C8 0.0101(19) 0.0102(19) 0.0108(19) 0.0003(10) 0.0003(10) -0.0003(10)
C9 0.005(2) 0.006(2) 0.006(2) 0.0001(10) -0.0001(10) 0.0004(10)

loop_
_atom_type_symbol
_atom_type_description
_atom_type_scat_dispersion_real
_atom_type_scat_dispersion_imag
_atom_type_scat_source
C C 0.0033 0.0016 'International Tables Vol C Tables 4.2.6.8 and 6.1.1.4'
H H 0.0000 0.0000 'International Tables Vol C Tables 4.2.6.8 and 6.1.1.4'
N N 0.0061 0.0033 'International Tables Vol C Tables 4.2.6.8 and 6.1.1.4'
O O 0.0106 0.0060 'International Tables Vol C Tables 4.2.6.8 and 6.1.1.4'
I I -0.4742 1.8119 'International Tables Vol C Tables 4.2.6.8 and 6.1.1.4'

loop_
_geom_angle_atom_site_label_1
_geom_angle_atom_site_label_2
_geom_angle_atom_site_label_3
_geom_angle
N1 C1 C2 113.3(9)
O1 C2 C1 111.8(9)
C8 C3 C4 121.0(8)
C8 C3 C9 119.2(9)
C4 C3 C9 119.8(8)
C3 C4 C5 119.7(8)
C6 C5 C4 117.7(9)
C5 C6 C7 122.7(9)
C5 C6 I1 116.6(7)
C7 C6 I1 120.7(7)
C8 C7 C6 119.4(9)
C7 C8 C3 119.5(9)
O2 C9 O3 125.9(10)
O2 C9 C3 116.8(9)
O3 C9 C3 117.3(9)

loop_
_geom_bond_atom_site_label_1
_geom_bond_atom_site_label_2
_geom_bond_distance
I1 C6 2.028(10)
N1 C1 1.428(13)
O1 C2 1.420(13)
O2 C9 1.227(12)
O3 C9 1.245(13)
C1 C2 1.482(14)
C3 C8 1.364(13)
C3 C4 1.379(13)
C3 C9 1.488(14)
C4 C5 1.394(13)
C5 C6 1.356(14)
C6 C7 1.369(15)
C7 C8 1.363(14)

loop_
_geom_hbond_atom_site_label_D
_geom_hbond_atom_site_label_H
_geom_hbond_atom_site_label_A
_geom_hbond_distance_DH
_geom_hbond_distance_HA
_geom_hbond_distance_DA
_geom_hbond_angle_DHA
_geom_hbond_site_symmetry_A
N1 H1A O1 0.89 2.10 2.911(12) 151.9 3_565
N1 H1B O2 0.89 1.87 2.658(11) 146.1 .
N1 H1C O3 0.89 1.99 2.756(11) 143.3 1_655
O1 H1 O3 0.81 1.84 2.593(11) 154.0 .

loop_
_geom_torsion_atom_site_label_1
_geom_torsion_atom_site_label_2
_geom_torsion_atom_site_label_3
_geom_torsion_atom_site_label_4
_geom_torsion
N1 C1 C2 O1 56.5(12)
C8 C3 C4 C5 0.2(15)
C9 C3 C4 C5 179.2(8)
C3 C4 C5 C6 0.6(14)
C4 C5 C6 C7 -1.1(15)
C4 C5 C6 I1 -178.5(7)
C5 C6 C7 C8 0.8(16)
I1 C6 C7 C8 178.1(7)
C6 C7 C8 C3 0.0(16)
C4 C3 C8 C7 -0.4(15)
C9 C3 C8 C7 -179.5(9)
C8 C3 C9 O2 1.3(13)
C4 C3 C9 O2 -177.7(9)
C8 C3 C9 O3 -178.2(8)
C4 C3 C9 O3 2.8(13)
